data_2101502
loop_
_publ_author_name
'Suzuki, E.'
'Muta, T.'
'Nozaki, R.'
'Shiozaki, Y.'

_publ_section_title
;
 Modification of crystal structure of ammonium Rochelle salt
 [NaNH~4~(+)-C~4~H~4~O~6~.4H~2~O] owing to the replacement of NH~4~
 ions with K ions
;
_journal_issue 2
_journal_name_full 'Acta Crystallographica Section B'
_journal_page_first 296
_journal_page_last 302
_journal_paper_doi 10.1107/S0108768195010822
_journal_volume 52
_journal_year 1996
_chemical_formula_sum 'C4 H15.6 K0.1 N0.9 Na O10'
_chemical_formula_weight 263.27
_space_group_IT_number 18
_space_group_name_Hall 'P 2 2ab'
_space_group_name_H-M_alt 'P 21 21 2'
_symmetry_cell_setting orthorhombic
_symmetry_space_group_name_Hall 'P 2 2ab'
_symmetry_space_group_name_H-M 'P 21 21 2'
_atom_type_scat_source 'IntTabIV and Stewart, Davidson & Simpson (1965)'
_cell_angle_alpha 90.0
_cell_angle_beta 90.0
_cell_angle_gamma 90.0
_cell_formula_units_Z 4
_cell_length_a 12.165(9)
_cell_length_b 14.420(7)
_cell_length_c 6.239(4)
_cell_measurement_reflns_used 55
_cell_measurement_temperature 294
_cell_measurement_theta_max 30
_cell_measurement_theta_min 23
_cell_volume 1094.0(10)
_diffrn_measurement_device 'Rigaku AFC-5'
_diffrn_measurement_method '\w (5<2\q<30), 2\q-\w (30<2\q<70)'
_diffrn_radiation_type MoK\a~1~
_diffrn_radiation_wavelength 0.70926
_diffrn_reflns_av_R_equivalents 0.0149
_diffrn_reflns_limit_h_max 21
_diffrn_reflns_limit_h_min 0
_diffrn_reflns_limit_k_max 26
_diffrn_reflns_limit_k_min -26
_diffrn_reflns_limit_l_max 11
_diffrn_reflns_limit_l_min 0
_diffrn_reflns_number 3033
_diffrn_reflns_theta_max 35
_diffrn_standards_decay_% 1
_diffrn_standards_interval_count 100
_diffrn_standards_number 3
_exptl_absorpt_coefficient_mu 0.216
_exptl_absorpt_correction_T_max 0.923
_exptl_absorpt_correction_T_min 0.922
_exptl_absorpt_correction_type 'numerical integration (DABEX; Dwiggins, 1975)'
_exptl_crystal_colour colorless
_exptl_crystal_density_diffrn 1.598
_exptl_crystal_description sphere
_exptl_crystal_F_000 555.20
_exptl_crystal_size_rad 0.125
_refine_diff_density_max 0.31
_refine_diff_density_min -0.25
_refine_ls_extinction_coef 'g = 8.69E-4'
_refine_ls_extinction_method 'Zachariasen (1967)'
_refine_ls_goodness_of_fit_obs 0.8604
_refine_ls_hydrogen_treatment refall
_refine_ls_number_parameters 213
_refine_ls_number_reflns 1056
_refine_ls_R_factor_obs 0.0355
_refine_ls_shift/esd_max <0.03
_refine_ls_structure_factor_coef F
_refine_ls_weighting_details 'w = 1/[\s(F~o~)^2^ + (0.01F~o~)^2^]'
_refine_ls_weighting_scheme calc
_refine_ls_wR_factor_obs 0.0272
_reflns_number_observed 1898
_reflns_number_total 1056
_reflns_observed_criterion F~o~>3\s(F~o~)
_cod_data_source_file oh0054.cif
_cod_depositor_comments
;
The following automatic conversions were performed:

'_refine_ls_weighting_scheme' value 'w = 1/[\s(F~o~)^2^ +
(0.01F~o~)^2^]' was changed to 'calc'. New tag
'_refine_ls_weighting_details' was created. The value of the new tag
was set to 'w = 1/[\s(F~o~)^2^ + (0.01F~o~)^2^]'.

Automatic conversion script
Id: cif_fix_values 3143 2015-03-26 13:38:13Z robertas 
;
_cod_original_formula_sum 'C4 H15.6 K0.1 N0.9 Na1 O10'
_cod_database_code 2101502

loop_
_symmetry_equiv_pos_as_xyz
x,y,z
-x,-y,z
1/2-x,1/2+y,-z
1/2+x,1/2-y,-z

loop_
_atom_site_label
_atom_site_fract_x
_atom_site_fract_y
_atom_site_fract_z
_atom_site_U_iso_or_equiv
Na .26990(10) .49180(10) .4823(2) .0272(6)
N(1) .0 .0 .048(3) .069(13)
N(2) .0 .5 .144(2) .027(8)
C(1) .1567(2) .1873(2) .2824(4) .0202(14)
C(2) .1299(2) .2732(2) .4195(4) .0186(13)
C(3) .1801(2) .2629(2) .6435(5) .0206(14)
C(4) .1538(3) .3493(2) .7784(4) .0239(15)
O(1) .12180(10) .11040(10) .3507(3) .0250(10)
O(2) .2097(2) .20100(10) .1146(3) .0305(10)
O(3) .23170(10) .40400(10) .8153(3) .0340(11)
O(4) .0552(2) .35920(10) .8374(3) .0331(11)
O(5) .1712(2) .35560(10) .3227(3) .0269(11)
O(6) .2957(2) .24690(10) .6298(4) .0269(11)
O(7) .3913(2) .08310(10) .4795(4) .0341(13)
O(8) .2428(2) .04010(10) .8792(3) .0421(13)
O(9) .4336(3) .2973(2) .0462(5) .0556(18)
O(10) .4253(2) .3976(2) .4269(5) .0613(19)
H(2) .040(2) .2820(10) .436(3) .025(7)
H(3) .148(2) .200(2) .719(4) .019(7)
H(5) .199(2) .341(2) .216(5) .019(9)
H(6) .332(3) .289(3) .623(6) .031(13)
H(7a) .372(3) .138(2) .524(6) .050(13)
H(7b) .423(3) .101(3) .366(6) .047(14)
H(8a) .253(3) .001(2) .958(6) .049(12)
H(8b) .234(3) .092(2) .952(5) .020(9)
H(9a) .377(3) .285(3) .017(9) .08(2)
H(9b) .461(3) .251(2) .065(6) .048(16)
H(10a) .437(4) .364(2) .312(5) .034(12)
H(10b) .479(3) .393(3) .469(6) .041(16)
H(N1a) .048(4) .041(3) .138(7) .11(2)
H(N1b) .454(8) .469(6) .031(12) .27(6)
H(N2a) .019(3) .458(2) .050(6) .031(12)
H(N2b) .449(3) .019(3) .794(5) .034(15)

loop_
_geom_angle_atom_site_label_1
_geom_angle_atom_site_label_2
_geom_angle_atom_site_label_3
_geom_angle
_geom_angle_publ_flag
O(1) C(1) O(2) 126.7(2) yes
O(1) C(1) C(2) 116.6(2) yes
O(2) C(1) C(2) 116.6(2) yes
C(1) C(2) O(5) 111.1(2) yes
C(1) C(2) C(3) 110.1(2) yes
O(5) C(2) C(3) 109.1(2) yes
C(2) O(5) H(5) 108(2) yes
C(2) C(3) O(6) 110.7(2) yes
C(2) C(3) C(4) 109.7(2) yes
O(6) C(3) C(4) 111.6(2) yes
C(3) O(6) H(6) 117(3) yes
C(3) C(4) O(4) 116.7(3) yes
C(3) C(4) O(3) 116.9(3) yes
O(3) C(4) O(4) 126.4(3) yes

loop_
_geom_bond_atom_site_label_1
_geom_bond_atom_site_label_2
_geom_bond_distance
_geom_bond_publ_flag
C(1) C(2) 1.540(4) yes
C(2) C(3) 1.532(4) yes
C(3) C(4) 1.537(4) yes
C(1) O(1) 1.261(3) yes
C(1) O(2) 1.245(3) yes
C(2) O(5) 1.424(3) yes
C(2) H(2) 1.11(2) yes
C(3) O(6) 1.428(4) yes
C(3) H(3) 1.09(3) yes
C(4) O(3) 1.254(4) yes
C(4) O(4) 1.263(4) yes
O(5) H(5) 0.81(3) yes
O(6) H(6) 0.75(3) yes
